data_4027569
loop_
_publ_author_name
'K. V. Sajna'
'K. C. Kumara Swamy'

_publ_section_title
;
 Vinyl Azides Derived from Allenes: Thermolysis Leading to
 Multisubstituted 1,4-Pyrazines and Mn(III)-Catalyzed Photochemical
 Reaction Leading to Pyrroles
;
_journal_name_full 'Journal of Organic Chemistry'
_journal_page_first 8712
_journal_page_last 8722
_journal_paper_doi 10.1021/jo301694n
_journal_volume 77
_journal_year 2012
_chemical_formula_sum 'C18 H30 N2 O6 P2'
_chemical_formula_weight 432.38
_chemical_name_systematic
; 
 ? 
;
_space_group_IT_number 14
_symmetry_cell_setting monoclinic
_symmetry_space_group_name_Hall '-P 2ybc'
_symmetry_space_group_name_H-M 'P 1 21/c 1'
_atom_sites_solution_hydrogens geom
_atom_sites_solution_primary direct
_atom_sites_solution_secondary difmap
_audit_creation_method SHELXL-97
_cell_angle_alpha 90.00
_cell_angle_beta 103.146(2)
_cell_angle_gamma 90.00
_cell_formula_units_Z 2
_cell_length_a 15.587(2)
_cell_length_b 6.0979(8)
_cell_length_c 11.5256(15)
_cell_measurement_reflns_used 3749
_cell_measurement_temperature 298(2)
_cell_measurement_theta_max 27.22
_cell_measurement_theta_min 2.68
_cell_volume 1066.8(2)
_computing_cell_refinement 'Bruker SMART'
_computing_data_collection 'Bruker SMART'
_computing_data_reduction 'Bruker SAINT'
_computing_molecular_graphics 'Bruker SHELXTL'
_computing_publication_material 'Bruker SHELXTL'
_computing_structure_refinement 'SHELXL-97 (Sheldrick, 1997)'
_computing_structure_solution 'SHELXS-97 (Sheldrick, 1990)'
_diffrn_ambient_temperature 298(2)
_diffrn_measured_fraction_theta_full 0.999
_diffrn_measured_fraction_theta_max 0.999
_diffrn_measurement_device_type 'CCD area detector'
_diffrn_measurement_method 'phi and omega scans'
_diffrn_radiation_monochromator graphite
_diffrn_radiation_source 'fine-focus sealed tube'
_diffrn_radiation_type MoK\a
_diffrn_radiation_wavelength 0.71073
_diffrn_reflns_av_R_equivalents 0.0289
_diffrn_reflns_av_sigmaI/netI 0.0208
_diffrn_reflns_limit_h_max 18
_diffrn_reflns_limit_h_min -18
_diffrn_reflns_limit_k_max 7
_diffrn_reflns_limit_k_min -7
_diffrn_reflns_limit_l_max 13
_diffrn_reflns_limit_l_min -13
_diffrn_reflns_number 9767
_diffrn_reflns_theta_full 25.00
_diffrn_reflns_theta_max 25.00
_diffrn_reflns_theta_min 2.68
_diffrn_standards_decay_% none
_diffrn_standards_interval_count 'not applicable'
_diffrn_standards_interval_time 'not applicable'
_diffrn_standards_number 'not applicable'
_exptl_absorpt_coefficient_mu 0.240
_exptl_absorpt_correction_T_max 0.9718
_exptl_absorpt_correction_T_min 0.9491
_exptl_absorpt_correction_type empirical
_exptl_absorpt_process_details 'SADABS, Sheldrick(1996)'
_exptl_crystal_colour colorless
_exptl_crystal_density_diffrn 1.346
_exptl_crystal_description blocks
_exptl_crystal_F_000 460
_exptl_crystal_size_max 0.22
_exptl_crystal_size_mid 0.17
_exptl_crystal_size_min 0.12
_refine_diff_density_max 0.194
_refine_diff_density_min -0.321
_refine_diff_density_rms 0.051
_refine_ls_extinction_method none
_refine_ls_goodness_of_fit_ref 1.077
_refine_ls_hydrogen_treatment constr
_refine_ls_matrix_type full
_refine_ls_number_parameters 130
_refine_ls_number_reflns 1886
_refine_ls_number_restraints 0
_refine_ls_restrained_S_all 1.077
_refine_ls_R_factor_all 0.0431
_refine_ls_R_factor_gt 0.0385
_refine_ls_shift/su_max 0.005
_refine_ls_shift/su_mean 0.000
_refine_ls_structure_factor_coef Fsqd
_refine_ls_weighting_details 'calc w=1/[\s^2^(Fo^2^)+(0.0524P)^2^+0.4019P] where P=(Fo^2^+2Fc^2^)/3'
_refine_ls_weighting_scheme calc
_refine_ls_wR_factor_gt 0.0990
_refine_ls_wR_factor_ref 0.1021
_reflns_number_gt 1684
_reflns_number_total 1886
_reflns_threshold_expression >2sigma(I)
_cod_data_source_file jo301694n_si_002_1.cif
_cod_data_source_block compd-14
_cod_database_code 4027569

loop_
_symmetry_equiv_pos_as_xyz
'x, y, z'
'-x, y+1/2, -z+1/2'
'-x, -y, -z'
'x, -y-1/2, z-1/2'

loop_
_atom_site_label
_atom_site_type_symbol
_atom_site_fract_x
_atom_site_fract_y
_atom_site_fract_z
_atom_site_U_iso_or_equiv
_atom_site_adp_type
_atom_site_occupancy
_atom_site_symmetry_multiplicity
_atom_site_calc_flag
_atom_site_refinement_flags
P1 P 0.75240(3) 0.19618(8) 0.91651(4) 0.03673(19) Uani 1 1 d .
O1 O 0.65569(8) 0.1088(2) 0.90797(12) 0.0411(3) Uani 1 1 d .
O2 O 0.77220(8) 0.1464(2) 0.79140(12) 0.0420(3) Uani 1 1 d .
O3 O 0.76006(10) 0.4288(2) 0.94606(13) 0.0537(4) Uani 1 1 d .
N1 N 0.93660(10) -0.1468(3) 0.94493(14) 0.0416(4) Uani 1 1 d .
C1 C 0.62987(12) -0.0994(3) 0.84858(17) 0.0407(4) Uani 1 1 d .
H1A H 0.5675 -0.1232 0.8430 0.049 Uiso 1 1 calc R
H1B H 0.6620 -0.2171 0.8961 0.049 Uiso 1 1 calc R
C2 C 0.64763(12) -0.1072(3) 0.72480(16) 0.0376(4) Uani 1 1 d .
C3 C 0.74521(13) -0.0649(3) 0.73512(17) 0.0422(5) Uani 1 1 d .
H3A H 0.7792 -0.1809 0.7818 0.051 Uiso 1 1 calc R
H3B H 0.7575 -0.0674 0.6563 0.051 Uiso 1 1 calc R
C4 C 0.59084(14) 0.0586(4) 0.64248(19) 0.0527(5) Uani 1 1 d .
H4A H 0.6016 0.2028 0.6761 0.079 Uiso 1 1 calc R
H4B H 0.5298 0.0220 0.6336 0.079 Uiso 1 1 calc R
H4C H 0.6054 0.0554 0.5659 0.079 Uiso 1 1 calc R
C5 C 0.62656(17) -0.3386(3) 0.6768(2) 0.0560(6) Uani 1 1 d .
H5A H 0.5656 -0.3700 0.6723 0.084 Uiso 1 1 calc R
H5B H 0.6626 -0.4420 0.7290 0.084 Uiso 1 1 calc R
H5C H 0.6383 -0.3495 0.5987 0.084 Uiso 1 1 calc R
C6 C 0.82255(12) 0.0203(3) 1.02336(17) 0.0432(5) Uani 1 1 d .
H6A H 0.8210 0.0693 1.1029 0.052 Uiso 1 1 calc R
H6B H 0.7990 -0.1276 1.0139 0.052 Uiso 1 1 calc R
C7 C 0.91712(12) 0.0146(3) 1.01247(16) 0.0379(4) Uani 1 1 d .
C8 C 0.98085(12) 0.1651(3) 1.06861(17) 0.0408(5) Uani 1 1 d .
C9 C 0.96221(16) 0.3506(4) 1.1440(2) 0.0618(6) Uani 1 1 d .
H9A H 1.0161 0.4262 1.1780 0.093 Uiso 1 1 calc R
H9B H 0.9370 0.2944 1.2066 0.093 Uiso 1 1 calc R
H9C H 0.9216 0.4505 1.0957 0.093 Uiso 1 1 calc R

loop_
_atom_site_aniso_label
_atom_site_aniso_U_11
_atom_site_aniso_U_22
_atom_site_aniso_U_33
_atom_site_aniso_U_23
_atom_site_aniso_U_13
_atom_site_aniso_U_12
P1 0.0337(3) 0.0353(3) 0.0400(3) -0.0013(2) 0.0058(2) 0.00070(19)
O1 0.0338(7) 0.0460(8) 0.0447(7) -0.0099(6) 0.0112(5) 0.0017(6)
O2 0.0398(7) 0.0448(8) 0.0428(8) 0.0011(6) 0.0122(6) -0.0067(6)
O3 0.0580(9) 0.0376(8) 0.0596(9) -0.0062(7) 0.0009(7) -0.0011(6)
N1 0.0360(9) 0.0380(9) 0.0469(9) 0.0001(7) 0.0016(7) 0.0003(7)
C1 0.0370(10) 0.0402(11) 0.0465(11) -0.0025(9) 0.0126(8) -0.0045(8)
C2 0.0407(10) 0.0331(10) 0.0382(10) -0.0013(8) 0.0077(8) -0.0011(8)
C3 0.0466(11) 0.0434(11) 0.0390(10) -0.0030(8) 0.0150(8) 0.0026(9)
C4 0.0508(12) 0.0465(12) 0.0536(13) 0.0035(10) -0.0028(10) 0.0002(10)
C5 0.0732(16) 0.0397(12) 0.0543(13) -0.0089(10) 0.0129(11) -0.0054(10)
C6 0.0378(10) 0.0469(12) 0.0451(11) 0.0075(9) 0.0096(8) 0.0008(8)
C7 0.0345(10) 0.0390(10) 0.0381(10) 0.0070(8) 0.0040(7) 0.0035(8)
C8 0.0388(10) 0.0394(11) 0.0415(10) 0.0010(8) 0.0032(8) 0.0040(8)
C9 0.0538(13) 0.0593(15) 0.0695(16) -0.0214(12) 0.0080(11) 0.0047(11)

loop_
_atom_type_symbol
_atom_type_description
_atom_type_scat_dispersion_real
_atom_type_scat_dispersion_imag
_atom_type_scat_source
C C 0.0033 0.0016 'International Tables Vol C Tables 4.2.6.8 and 6.1.1.4'
H H 0.0000 0.0000 'International Tables Vol C Tables 4.2.6.8 and 6.1.1.4'
N N 0.0061 0.0033 'International Tables Vol C Tables 4.2.6.8 and 6.1.1.4'
O O 0.0106 0.0060 'International Tables Vol C Tables 4.2.6.8 and 6.1.1.4'
P P 0.1023 0.0942 'International Tables Vol C Tables 4.2.6.8 and 6.1.1.4'

loop_
_geom_angle_atom_site_label_1
_geom_angle_atom_site_label_2
_geom_angle_atom_site_label_3
_geom_angle
_geom_angle_site_symmetry_1
_geom_angle_site_symmetry_3
O3 P1 O2 112.33(8) . .
O3 P1 O1 111.65(8) . .
O2 P1 O1 105.15(7) . .
O3 P1 C6 114.50(9) . .
O2 P1 C6 107.26(8) . .
O1 P1 C6 105.28(8) . .
C1 O1 P1 118.77(11) . .
C3 O2 P1 118.76(11) . .
C7 N1 C8 118.95(16) . 3_757
O1 C1 C2 112.35(15) . .
O1 C1 H1A 109.1 . .
C2 C1 H1A 109.1 . .
O1 C1 H1B 109.1 . .
C2 C1 H1B 109.1 . .
H1A C1 H1B 107.9 . .
C1 C2 C3 108.36(15) . .
C1 C2 C5 107.51(16) . .
C3 C2 C5 108.32(16) . .
C1 C2 C4 111.15(16) . .
C3 C2 C4 111.42(16) . .
C5 C2 C4 109.95(17) . .
O2 C3 C2 111.48(15) . .
O2 C3 H3A 109.3 . .
C2 C3 H3A 109.3 . .
O2 C3 H3B 109.3 . .
C2 C3 H3B 109.3 . .
H3A C3 H3B 108.0 . .
C2 C4 H4A 109.5 . .
C2 C4 H4B 109.5 . .
H4A C4 H4B 109.5 . .
C2 C4 H4C 109.5 . .
H4A C4 H4C 109.5 . .
H4B C4 H4C 109.5 . .
C2 C5 H5A 109.5 . .
C2 C5 H5B 109.5 . .
H5A C5 H5B 109.5 . .
C2 C5 H5C 109.5 . .
H5A C5 H5C 109.5 . .
H5B C5 H5C 109.5 . .
C7 C6 P1 114.17(13) . .
C7 C6 H6A 108.7 . .
P1 C6 H6A 108.7 . .
C7 C6 H6B 108.7 . .
P1 C6 H6B 108.7 . .
H6A C6 H6B 107.6 . .
N1 C7 C8 121.53(17) . .
N1 C7 C6 115.02(17) . .
C8 C7 C6 123.45(18) . .
N1 C8 C7 119.52(17) 3_757 .
N1 C8 C9 116.81(18) 3_757 .
C7 C8 C9 123.67(18) . .
C8 C9 H9A 109.5 . .
C8 C9 H9B 109.5 . .
H9A C9 H9B 109.5 . .
C8 C9 H9C 109.5 . .
H9A C9 H9C 109.5 . .
H9B C9 H9C 109.5 . .

loop_
_geom_bond_atom_site_label_1
_geom_bond_atom_site_label_2
_geom_bond_distance
_geom_bond_site_symmetry_2
P1 O3 1.4571(15) .
P1 O2 1.5713(14) .
P1 O1 1.5808(13) .
P1 C6 1.8028(19) .
O1 C1 1.455(2) .
O2 C3 1.461(2) .
N1 C7 1.332(2) .
N1 C8 1.336(2) 3_757
C1 C2 1.515(3) .
C1 H1A 0.9700 .
C1 H1B 0.9700 .
C2 C3 1.520(3) .
C2 C5 1.524(3) .
C2 C4 1.524(3) .
C3 H3A 0.9700 .
C3 H3B 0.9700 .
C4 H4A 0.9600 .
C4 H4B 0.9600 .
C4 H4C 0.9600 .
C5 H5A 0.9600 .
C5 H5B 0.9600 .
C5 H5C 0.9600 .
C6 C7 1.508(3) .
C6 H6A 0.9700 .
C6 H6B 0.9700 .
C7 C8 1.398(3) .
C8 N1 1.336(2) 3_757
C8 C9 1.494(3) .
C9 H9A 0.9600 .
C9 H9B 0.9600 .
C9 H9C 0.9600 .
